data_7100126
loop_
_publ_author_name
'Mitsuo Kira'
'Natsuki Hamada'
'Chizuko Kabuto'
'Wataru Setaka'

_publ_section_title
;
Intramolecular Charge-Transfer Fluorescence of
1-Phenylbicyclo[2.2.2]octasilane
;
_journal_name_full 'Chemical Communications'
_journal_paper_doi 10.1039/b505109f
_journal_year 2005
_chemical_formula_sum 'C19 H44 Si8'
_chemical_formula_weight 497.26
_space_group_IT_number 14
_symmetry_cell_setting monoclinic
_symmetry_space_group_name_Hall '-P 2yn'
_symmetry_space_group_name_H-M 'P 1 21/n 1'
_cell_angle_alpha 90.00
_cell_angle_beta 92.026(3)
_cell_angle_gamma 90.00
_cell_formula_units_Z 4
_cell_length_a 9.9526(5)
_cell_length_b 16.4089(9)
_cell_length_c 18.5655(11)
_cell_measurement_temperature 173(2)
_cell_volume 3030.1(3)
_diffrn_ambient_temperature 173(2)
_exptl_crystal_density_diffrn 1.090
_cod_original_sg_symbol_H-M 'P 21/n'
_cod_database_code 7100126

loop_
_symmetry_equiv_pos_as_xyz
'x, y, z'
'-x+1/2, y+1/2, -z+1/2'
'-x, -y, -z'
'x-1/2, -y-1/2, z-1/2'

loop_
_atom_site_label
_atom_site_type_symbol
_atom_site_fract_x
_atom_site_fract_y
_atom_site_fract_z
_atom_site_U_iso_or_equiv
_atom_site_adp_type
_atom_site_occupancy
_atom_site_symmetry_multiplicity
_atom_site_calc_flag
_atom_site_refinement_flags
_atom_site_disorder_assembly
_atom_site_disorder_group
Si1 Si 0.80297(5) 0.18886(3) 0.48552(3) 0.02240(13) Uani 1 1 d . . .
Si2 Si 1.02549(5) 0.19923(3) 0.53246(3) 0.02675(14) Uani 1 1 d . . .
Si3 Si 1.03326(6) 0.29120(3) 0.63018(3) 0.02812(14) Uani 1 1 d . . .
Si4 Si 0.81646(6) 0.31403(3) 0.67069(3) 0.02948(14) Uani 1 1 d . . .
Si5 Si 0.71863(6) 0.18602(4) 0.68708(3) 0.03071(15) Uani 1 1 d . . .
Si6 Si 0.67072(6) 0.12812(4) 0.57364(3) 0.02765(14) Uani 1 1 d . . .
Si7 Si 0.71860(6) 0.32021(4) 0.46467(3) 0.02981(14) Uani 1 1 d . . .
Si8 Si 0.69799(7) 0.38730(4) 0.57819(3) 0.03859(17) Uani 1 1 d . . .
C1 C 0.7937(2) 0.12551(12) 0.39943(11) 0.0280(4) Uani 1 1 d . . .
C2 C 0.9039(3) 0.11722(17) 0.35638(13) 0.0485(6) Uani 1 1 d . . .
H2 H 0.9846 0.1453 0.3695 0.058 Uiso 1 1 calc R . .
C3 C 0.9003(3) 0.0692(2) 0.29481(15) 0.0611(8) Uani 1 1 d . . .
H3 H 0.9776 0.0648 0.2665 0.073 Uiso 1 1 calc R . .
C4 C 0.7854(3) 0.02836(16) 0.27507(14) 0.0538(7) Uani 1 1 d . . .
H4 H 0.7823 -0.0045 0.2329 0.065 Uiso 1 1 calc R . .
C5 C 0.6742(3) 0.03502(16) 0.31657(14) 0.0506(7) Uani 1 1 d . . .
H5 H 0.5941 0.0066 0.3031 0.061 Uiso 1 1 calc R . .
C6 C 0.6785(3) 0.08321(15) 0.37823(13) 0.0429(6) Uani 1 1 d . . .
H6 H 0.6008 0.0872 0.4064 0.051 Uiso 1 1 calc R . .
C7 C 1.0821(3) 0.09533(14) 0.56393(15) 0.0439(6) Uani 1 1 d . . .
H7A H 1.0196 0.0745 0.5992 0.066 Uiso 1 1 calc R . .
H7B H 1.1725 0.0992 0.5864 0.066 Uiso 1 1 calc R . .
H7C H 1.0837 0.0582 0.5226 0.066 Uiso 1 1 calc R . .
C8 C 1.1499(2) 0.23677(17) 0.46503(14) 0.0467(6) Uani 1 1 d . . .
H8A H 1.1228 0.2909 0.4477 0.070 Uiso 1 1 calc R . .
H8B H 1.1516 0.1989 0.4243 0.070 Uiso 1 1 calc R . .
H8C H 1.2397 0.2399 0.4883 0.070 Uiso 1 1 calc R . .
C9 C 1.1499(3) 0.25041(16) 0.70387(14) 0.0461(6) Uani 1 1 d . . .
H9A H 1.1152 0.1984 0.7213 0.069 Uiso 1 1 calc R . .
H9B H 1.1556 0.2895 0.7438 0.069 Uiso 1 1 calc R . .
H9C H 1.2395 0.2421 0.6849 0.069 Uiso 1 1 calc R . .
C10 C 1.1075(3) 0.39027(15) 0.59926(15) 0.0486(6) Uani 1 1 d . . .
H10A H 1.0496 0.4137 0.5608 0.073 Uiso 1 1 calc R . .
H10B H 1.1972 0.3803 0.5810 0.073 Uiso 1 1 calc R . .
H10C H 1.1144 0.4284 0.6399 0.073 Uiso 1 1 calc R . .
C11 C 0.8213(3) 0.37358(16) 0.75832(14) 0.0483(6) Uani 1 1 d . . .
H11A H 0.8624 0.4270 0.7506 0.072 Uiso 1 1 calc R . .
H11B H 0.8744 0.3435 0.7950 0.072 Uiso 1 1 calc R . .
H11C H 0.7295 0.3810 0.7746 0.072 Uiso 1 1 calc R . .
C12 C 0.8365(3) 0.11669(16) 0.74060(14) 0.0504(7) Uani 1 1 d . . .
H12A H 0.9205 0.1105 0.7151 0.076 Uiso 1 1 calc R . .
H12B H 0.7943 0.0632 0.7461 0.076 Uiso 1 1 calc R . .
H12C H 0.8558 0.1405 0.7883 0.076 Uiso 1 1 calc R . .
C13 C 0.5590(3) 0.1951(2) 0.73887(15) 0.0590(8) Uani 1 1 d . . .
H13A H 0.4953 0.2307 0.7125 0.089 Uiso 1 1 calc R . .
H13B H 0.5800 0.2183 0.7866 0.089 Uiso 1 1 calc R . .
H13C H 0.5189 0.1410 0.7443 0.089 Uiso 1 1 calc R . .
C14 C 0.7011(3) 0.01509(14) 0.57726(14) 0.0454(6) Uani 1 1 d . . .
H14A H 0.7967 0.0047 0.5879 0.068 Uiso 1 1 calc R . .
H14B H 0.6748 -0.0093 0.5307 0.068 Uiso 1 1 calc R . .
H14C H 0.6477 -0.0090 0.6151 0.068 Uiso 1 1 calc R . .
C15 C 0.4854(2) 0.14633(18) 0.55299(14) 0.0480(6) Uani 1 1 d . . .
H15A H 0.4679 0.2051 0.5510 0.072 Uiso 1 1 calc R . .
H15B H 0.4326 0.1217 0.5908 0.072 Uiso 1 1 calc R . .
H15C H 0.4599 0.1217 0.5064 0.072 Uiso 1 1 calc R . .
C16 C 0.5503(3) 0.31634(17) 0.41531(14) 0.0509(7) Uani 1 1 d . . .
H16A H 0.4864 0.2864 0.4443 0.076 Uiso 1 1 calc R . .
H16B H 0.5596 0.2887 0.3689 0.076 Uiso 1 1 calc R . .
H16C H 0.5172 0.3719 0.4070 0.076 Uiso 1 1 calc R . .
C17 C 0.8351(3) 0.37883(15) 0.40594(15) 0.0521(7) Uani 1 1 d . . .
H17A H 0.9242 0.3823 0.4299 0.078 Uiso 1 1 calc R . .
H17B H 0.7994 0.4339 0.3978 0.078 Uiso 1 1 calc R . .
H17C H 0.8421 0.3508 0.3596 0.078 Uiso 1 1 calc R . .
C18 C 0.7659(4) 0.49443(16) 0.57332(16) 0.0609(8) Uani 1 1 d . . .
H18A H 0.8619 0.4926 0.5633 0.091 Uiso 1 1 calc R . .
H18B H 0.7535 0.5221 0.6194 0.091 Uiso 1 1 calc R . .
H18C H 0.7176 0.5243 0.5347 0.091 Uiso 1 1 calc R . .
C19 C 0.5137(3) 0.3974(2) 0.59758(16) 0.0669(9) Uani 1 1 d . . .
H19A H 0.4735 0.3431 0.6009 0.100 Uiso 1 1 calc R . .
H19B H 0.4680 0.4281 0.5586 0.100 Uiso 1 1 calc R . .
H19C H 0.5041 0.4264 0.6433 0.100 Uiso 1 1 calc R . .

loop_
_atom_site_aniso_label
_atom_site_aniso_U_11
_atom_site_aniso_U_22
_atom_site_aniso_U_33
_atom_site_aniso_U_23
_atom_site_aniso_U_13
_atom_site_aniso_U_12
Si1 0.0219(3) 0.0240(3) 0.0212(3) 0.0002(2) 0.0005(2) -0.0015(2)
Si2 0.0204(3) 0.0314(3) 0.0285(3) 0.0002(2) 0.0015(2) 0.0011(2)
Si3 0.0235(3) 0.0300(3) 0.0307(3) -0.0003(2) -0.0024(2) -0.0053(2)
Si4 0.0287(3) 0.0303(3) 0.0294(3) -0.0051(2) 0.0008(2) -0.0008(2)
Si5 0.0299(3) 0.0401(3) 0.0222(3) -0.0014(2) 0.0027(2) -0.0100(2)
Si6 0.0264(3) 0.0337(3) 0.0228(3) 0.0000(2) 0.0003(2) -0.0105(2)
Si7 0.0312(3) 0.0296(3) 0.0285(3) 0.0021(2) -0.0009(2) 0.0051(2)
Si8 0.0395(4) 0.0466(4) 0.0297(3) 0.0018(3) 0.0021(3) 0.0109(3)
C1 0.0369(11) 0.0243(10) 0.0227(10) 0.0016(7) -0.0006(8) 0.0019(8)
C2 0.0498(15) 0.0618(16) 0.0342(13) -0.0081(12) 0.0059(11) -0.0058(12)
C3 0.0677(19) 0.081(2) 0.0353(14) -0.0155(14) 0.0098(13) 0.0076(17)
C4 0.081(2) 0.0495(15) 0.0301(13) -0.0100(11) -0.0101(13) 0.0165(14)
C5 0.0596(17) 0.0495(15) 0.0416(14) -0.0104(12) -0.0155(13) -0.0009(13)
C6 0.0443(14) 0.0472(14) 0.0368(13) -0.0068(11) -0.0023(11) -0.0028(11)
C7 0.0406(13) 0.0382(13) 0.0526(15) 0.0007(11) -0.0046(11) 0.0128(10)
C8 0.0302(12) 0.0674(17) 0.0431(14) 0.0050(12) 0.0095(10) -0.0037(11)
C9 0.0375(13) 0.0575(16) 0.0423(14) -0.0006(12) -0.0137(11) -0.0031(11)
C10 0.0469(15) 0.0437(14) 0.0552(16) 0.0033(12) 0.0032(12) -0.0193(11)
C11 0.0549(16) 0.0496(15) 0.0404(14) -0.0179(11) 0.0006(12) -0.0002(12)
C12 0.0648(18) 0.0460(14) 0.0391(14) 0.0127(11) -0.0166(13) -0.0160(13)
C13 0.0494(16) 0.087(2) 0.0421(15) -0.0160(14) 0.0229(12) -0.0193(15)
C14 0.0636(17) 0.0332(12) 0.0397(13) -0.0003(10) 0.0049(12) -0.0158(11)
C15 0.0285(12) 0.0767(18) 0.0386(13) 0.0003(13) -0.0014(10) -0.0158(12)
C16 0.0463(15) 0.0649(17) 0.0403(14) -0.0010(12) -0.0155(12) 0.0158(13)
C17 0.0693(19) 0.0376(13) 0.0502(16) 0.0137(12) 0.0146(14) -0.0008(12)
C18 0.090(2) 0.0415(15) 0.0507(17) 0.0023(12) 0.0011(16) 0.0141(15)
C19 0.0472(16) 0.111(3) 0.0426(16) 0.0000(16) 0.0066(13) 0.0321(17)

loop_
_geom_bond_atom_site_label_1
_geom_bond_atom_site_label_2
_geom_bond_distance
_geom_bond_site_symmetry_2
_geom_bond_publ_flag
Si1 C1 1.906(2) . ?
Si1 Si7 2.3404(8) . ?
Si1 Si6 2.3568(8) . ?
Si1 Si2 2.3573(8) . ?
Si2 C7 1.882(2) . ?
Si2 C8 1.895(2) . ?
Si2 Si3 2.3591(8) . ?
Si3 C10 1.884(2) . ?
Si3 C9 1.886(2) . ?
Si3 Si4 2.3402(8) . ?
Si4 C11 1.897(2) . ?
Si4 Si5 2.3395(8) . ?
Si4 Si8 2.3753(9) . ?
Si5 C12 1.891(3) . ?
Si5 C13 1.892(3) . ?
Si5 Si6 2.3442(8) . ?
Si6 C14 1.880(2) . ?
Si6 C15 1.894(2) . ?
Si7 C16 1.882(3) . ?
Si7 C17 1.883(3) . ?
Si7 Si8 2.3930(9) . ?
Si8 C18 1.887(3) . ?
Si8 C19 1.888(3) . ?
C1 C6 1.386(3) . ?
C1 C2 1.386(3) . ?
C2 C3 1.388(4) . ?
C3 C4 1.364(4) . ?
C4 C5 1.375(4) . ?
C5 C6 1.391(3) . ?

loop_
_cod_related_entry_id
_cod_related_entry_database
_cod_related_entry_code
1 ChemSpider 21150306
